data_2213752
loop_
_publ_author_name
'Xiu-Li You'
'Li-Hua Wang'

_publ_section_title
;<i>catena</i>-Poly[[[(di-2-pyridylamine-\k^2^<i>N</i>^2^,<i>N</i>^2'^)nickel(II)]-\m-carbonato-\k^3^<i>O</i>,<i>O</i>':<i>O</i>'']
 trihydrate]
;
_journal_coeditor_code DN2174
_journal_issue 6
_journal_name_full 'Acta Crystallographica Section E'
_journal_page_first m1691
_journal_page_last m1691
_journal_paper_doi 10.1107/S1600536807023185
_journal_volume 63
_journal_year 2007
_chemical_formula_iupac '[Ni (C O3) (C10 H9 N3)], 3H2 O'
_chemical_formula_moiety 'C11 H9 N3 Ni O3, 3(H2 O)'
_chemical_formula_sum 'C11 H15 N3 Ni O6'
_chemical_formula_weight 343.97
_chemical_name_systematic
;
<i>catena</i>-Poly[[[(di-2-pyridylamine-\k^2^N^2^,N^2'^)nickel(II)]-
\m-carbonato-\k^3^<i>O</i>,<i>O</i>':<i>O</i>''] trihydrate]
;
_space_group_IT_number 14
_symmetry_cell_setting monoclinic
_symmetry_space_group_name_Hall '-P 2ybc'
_symmetry_space_group_name_H-M 'P 1 21/c 1'
_atom_sites_solution_hydrogens geom
_atom_sites_solution_primary direct
_atom_sites_solution_secondary difmap
_audit_creation_method SHELXL-97
_cell_angle_alpha 90.00
_cell_angle_beta 101.1060(10)
_cell_angle_gamma 90.00
_cell_formula_units_Z 4
_cell_length_a 11.2453(11)
_cell_length_b 7.1554(7)
_cell_length_c 17.3387(16)
_cell_measurement_reflns_used 2600
_cell_measurement_temperature 298(2)
_cell_measurement_theta_max 26.00
_cell_measurement_theta_min 1.66
_cell_volume 1369.0(2)
_computing_cell_refinement 'SAINT (Bruker, 2004)'
_computing_data_collection 'APEX2 (Bruker, 2004)'
_computing_data_reduction SAINT
_computing_molecular_graphics 'SHELXTL (Bruker, 2004)'
_computing_publication_material SHELXTL
_computing_structure_refinement 'SHELXL-97 (Sheldrick, 1997)'
_computing_structure_solution 'SHELXS-97 (Sheldrick, 1997)'
_diffrn_ambient_temperature 298(2)
_diffrn_measured_fraction_theta_full 0.995
_diffrn_measured_fraction_theta_max 0.995
_diffrn_measurement_device_type 'Bruker APEX-II area-detector diffractometer'
_diffrn_measurement_method '\f and \w scan'
_diffrn_radiation_monochromator graphite
_diffrn_radiation_source 'fine-focus sealed tube'
_diffrn_radiation_type MoK\a
_diffrn_radiation_wavelength 0.71073
_diffrn_reflns_av_R_equivalents 0.0265
_diffrn_reflns_av_sigmaI/netI 0.0343
_diffrn_reflns_limit_h_max 13
_diffrn_reflns_limit_h_min -13
_diffrn_reflns_limit_k_max 8
_diffrn_reflns_limit_k_min -8
_diffrn_reflns_limit_l_max 21
_diffrn_reflns_limit_l_min -16
_diffrn_reflns_number 7073
_diffrn_reflns_theta_full 25.99
_diffrn_reflns_theta_max 25.99
_diffrn_reflns_theta_min 1.85
_diffrn_standards_number 0
_exptl_absorpt_coefficient_mu 1.449
_exptl_absorpt_correction_T_max 0.7804
_exptl_absorpt_correction_T_min 0.7604
_exptl_absorpt_correction_type multi-scan
_exptl_absorpt_process_details 'SADABS (Sheldrick, 1996)'
_exptl_crystal_colour blue
_exptl_crystal_density_diffrn 1.669
_exptl_crystal_density_method 'not measured'
_exptl_crystal_description block
_exptl_crystal_F_000 712
_exptl_crystal_size_max 0.20
_exptl_crystal_size_mid 0.19
_exptl_crystal_size_min 0.18
_refine_diff_density_max 0.313
_refine_diff_density_min -0.311
_refine_ls_extinction_method none
_refine_ls_goodness_of_fit_ref 0.987
_refine_ls_hydrogen_treatment constr
_refine_ls_matrix_type full
_refine_ls_number_parameters 190
_refine_ls_number_reflns 2671
_refine_ls_number_restraints 9
_refine_ls_restrained_S_all 0.988
_refine_ls_R_factor_all 0.0379
_refine_ls_R_factor_gt 0.0265
_refine_ls_shift/su_max 0.001
_refine_ls_shift/su_mean 0.000
_refine_ls_structure_factor_coef Fsqd
_refine_ls_weighting_details 'calc w=1/[\s^2^(Fo^2^)+(0.0345P)^2^+0.0000P] where P=(Fo^2^+2Fc^2^)/3'
_refine_ls_weighting_scheme calc
_refine_ls_wR_factor_gt 0.0607
_refine_ls_wR_factor_ref 0.0630
_reflns_number_gt 2068
_reflns_number_total 2671
_reflns_threshold_expression I>2\s(I)
_cod_data_source_file dn2174.cif
_cod_data_source_block I
_cod_depositor_comments
;
The following automatic conversions were performed:
'_symmetry_cell_setting' value 'Monoclinic' changed to 'monoclinic'
according to '/home/saulius/struct/CIF-dictionaries/cif_core.dic'
dictionary named 'cif_core.dic' version 2.4.1 from 2010-06-29.

Automatic conversion script
Id: cif_fix_enum 1527 2010-12-29 10:47:43Z saulius 

The following automatic conversions were performed:

'_symmetry_cell_setting' value 'Monoclinic' changed to 'monoclinic'
according to /home/saulius/struct/CIF-dictionaries/cif_core.dic
dictionary named 'cif_core.dic' version 2.4.1 from 2010-06-29.

Automatic conversion script
Id: cif_fix_values 1715 2011-07-08 13:25:40Z adriana 
;
_cod_original_sg_symbol_H-M P21/c
_cod_database_code 2213752
_cod_database_fobs_code 2213752

loop_
_symmetry_equiv_pos_as_xyz
'x, y, z'
'-x, y+1/2, -z+1/2'
'-x, -y, -z'
'x, -y-1/2, z-1/2'

loop_
_atom_site_type_symbol
_atom_site_label
_atom_site_fract_x
_atom_site_fract_y
_atom_site_fract_z
_atom_site_U_iso_or_equiv
_atom_site_adp_type
_atom_site_calc_flag
_atom_site_refinement_flags
_atom_site_occupancy
Ni Ni1 0.96874(2) 0.68093(3) 0.128525(13) 0.02662(9) Uani d . 1
N N2 1.08891(15) 0.6870(2) 0.05901(9) 0.0305(4) Uani d . 1
N N3 0.95476(15) 0.8085(2) -0.05193(9) 0.0359(4) Uani d . 1
H H3 0.9528 0.8552 -0.0979 0.043 Uiso calc R 1
O O1 0.87293(12) 0.5970(2) 0.20646(8) 0.0398(4) Uani d . 1
N N1 0.83439(15) 0.7605(2) 0.04433(9) 0.0311(4) Uani d . 1
C C6 0.84388(18) 0.8087(3) -0.02909(11) 0.0311(4) Uani d . 1
O O2 1.06489(12) 0.5455(2) 0.21974(8) 0.0442(4) Uani d . 1
C C7 1.06774(18) 0.7483(3) -0.01579(11) 0.0308(5) Uani d . 1
C C3 0.6207(2) 0.8162(3) 0.01007(13) 0.0456(6) Uani d . 1
H H3A 0.5456 0.8181 0.0250 0.055 Uiso calc R 1
C C11 1.20373(19) 0.6317(3) 0.09050(13) 0.0388(5) Uani d . 1
H H11 1.2195 0.5891 0.1421 0.047 Uiso calc R 1
C C9 1.2734(2) 0.6984(3) -0.02676(13) 0.0429(6) Uani d . 1
H H9 1.3351 0.7020 -0.0555 0.051 Uiso calc R 1
C C8 1.1593(2) 0.7546(3) -0.05985(12) 0.0386(5) Uani d . 1
H H8 1.1425 0.7970 -0.1115 0.046 Uiso calc R 1
C C1 0.96998(18) 0.5327(3) 0.25138(11) 0.0308(5) Uani d . 1
C C2 0.72183(19) 0.7660(3) 0.06210(12) 0.0372(5) Uani d . 1
H H2 0.7137 0.7336 0.1128 0.045 Uiso calc R 1
C C10 1.2966(2) 0.6354(3) 0.05080(13) 0.0415(5) Uani d . 1
H H10 1.3739 0.5968 0.0748 0.050 Uiso calc R 1
C C5 0.7433(2) 0.8611(3) -0.08549(13) 0.0430(6) Uani d . 1
H H5 0.7525 0.8932 -0.1360 0.052 Uiso calc R 1
O O3 0.97143(13) 0.46848(19) 0.31877(8) 0.0387(4) Uani d . 1
O O4 0.69188(15) 0.0454(3) 0.20442(10) 0.0679(5) Uani d D 1
H H4A 0.6744 0.1583 0.2043 0.102 Uiso d RD 1
H H4B 0.7660 0.0306 0.2211 0.102 Uiso d RD 1
O O5 0.65269(16) 0.4323(3) 0.21925(11) 0.0731(6) Uani d D 1
H H5A 0.6025 0.5150 0.2043 0.110 Uiso d RD 1
H H5B 0.7226 0.4699 0.2157 0.110 Uiso d RD 1
O O6 0.52597(17) 0.7637(3) 0.19881(12) 0.0799(6) Uani d D 1
H H6A 0.4651 0.8016 0.2150 0.120 Uiso d RD 1
H H6B 0.5797 0.8459 0.2053 0.120 Uiso d RD 1
C C4 0.6314(2) 0.8648(3) -0.06583(14) 0.0474(6) Uani d . 1
H H4 0.5635 0.8993 -0.1027 0.057 Uiso calc R 1

loop_
_atom_site_aniso_label
_atom_site_aniso_U_11
_atom_site_aniso_U_22
_atom_site_aniso_U_33
_atom_site_aniso_U_12
_atom_site_aniso_U_13
_atom_site_aniso_U_23
Ni1 0.02843(15) 0.03306(16) 0.01923(14) 0.00066(11) 0.00676(10) 0.00453(11)
N2 0.0360(9) 0.0311(9) 0.0249(9) -0.0002(8) 0.0069(7) 0.0007(7)
N3 0.0410(10) 0.0451(11) 0.0222(9) 0.0009(8) 0.0072(7) 0.0074(8)
O1 0.0331(8) 0.0548(10) 0.0316(8) 0.0015(7) 0.0065(6) 0.0109(7)
N1 0.0355(9) 0.0323(9) 0.0266(9) -0.0017(7) 0.0086(7) 0.0003(7)
C6 0.0394(11) 0.0285(11) 0.0255(10) -0.0011(9) 0.0066(8) -0.0001(9)
O2 0.0377(8) 0.0619(11) 0.0355(8) 0.0077(7) 0.0131(7) 0.0173(7)
C7 0.0392(12) 0.0257(10) 0.0286(11) -0.0026(9) 0.0097(9) -0.0024(9)
C3 0.0377(13) 0.0528(15) 0.0466(14) 0.0057(11) 0.0086(10) 0.0048(12)
C11 0.0411(12) 0.0445(14) 0.0309(12) 0.0016(10) 0.0070(10) 0.0003(10)
C9 0.0413(13) 0.0483(15) 0.0437(13) -0.0053(11) 0.0198(10) -0.0038(11)
C8 0.0476(13) 0.0413(12) 0.0303(12) -0.0040(10) 0.0159(10) 0.0011(10)
C1 0.0418(12) 0.0275(11) 0.0242(11) -0.0014(9) 0.0089(9) -0.0019(9)
C2 0.0382(12) 0.0420(13) 0.0333(12) 0.0018(10) 0.0117(10) 0.0052(10)
C10 0.0362(12) 0.0477(14) 0.0416(13) 0.0010(10) 0.0102(10) -0.0011(11)
C5 0.0527(14) 0.0453(14) 0.0291(12) 0.0024(11) 0.0031(10) 0.0078(10)
O3 0.0559(9) 0.0366(8) 0.0253(8) 0.0049(7) 0.0118(7) 0.0044(6)
O4 0.0499(10) 0.0764(14) 0.0763(13) -0.0059(9) 0.0096(9) -0.0186(10)
O5 0.0521(11) 0.0642(13) 0.1086(17) -0.0082(9) 0.0295(11) 0.0081(11)
O6 0.0583(12) 0.0697(13) 0.1189(18) -0.0003(10) 0.0345(12) -0.0102(12)
C4 0.0397(13) 0.0547(16) 0.0446(14) 0.0085(11) 0.0002(11) 0.0083(11)

loop_
_atom_type_symbol
_atom_type_description
_atom_type_scat_dispersion_real
_atom_type_scat_dispersion_imag
_atom_type_scat_source
C C 0.0033 0.0016 'International Tables Vol C Tables 4.2.6.8 and 6.1.1.4'
H H 0.0000 0.0000 'International Tables Vol C Tables 4.2.6.8 and 6.1.1.4'
N N 0.0061 0.0033 'International Tables Vol C Tables 4.2.6.8 and 6.1.1.4'
O O 0.0106 0.0060 'International Tables Vol C Tables 4.2.6.8 and 6.1.1.4'
Ni Ni 0.3393 1.1124 'International Tables Vol C Tables 4.2.6.8 and 6.1.1.4'

loop_
_geom_angle_atom_site_label_1
_geom_angle_atom_site_label_2
_geom_angle_atom_site_label_3
_geom_angle_site_symmetry_1
_geom_angle_site_symmetry_3
_geom_angle
N1 Ni1 O1 . . 98.81(6)
N1 Ni1 N2 . . 93.36(7)
O1 Ni1 N2 . . 161.80(6)
N1 Ni1 O2 . . 162.12(6)
O1 Ni1 O2 . . 65.96(6)
N2 Ni1 O2 . . 99.49(6)
N1 Ni1 O3 . 2_755 99.19(6)
O1 Ni1 O3 . 2_755 99.00(6)
N2 Ni1 O3 . 2_755 92.33(6)
O2 Ni1 O3 . 2_755 92.71(6)
N1 Ni1 C1 . . 131.58(7)
O1 Ni1 C1 . . 33.06(6)
N2 Ni1 C1 . . 132.02(7)
O2 Ni1 C1 . . 32.97(6)
O3 Ni1 C1 2_755 . 95.30(6)
C7 N2 C11 . . 117.36(17)
C7 N2 Ni1 . . 125.43(14)
C11 N2 Ni1 . . 117.16(13)
C7 N3 C6 . . 132.66(17)
C7 N3 H3 . . 113.7
C6 N3 H3 . . 113.7
C1 O1 Ni1 . . 90.68(11)
C6 N1 C2 . . 117.05(17)
C6 N1 Ni1 . . 125.91(14)
C2 N1 Ni1 . . 117.03(13)
N1 C6 N3 . . 120.88(18)
N1 C6 C5 . . 122.10(19)
N3 C6 C5 . . 117.02(18)
C1 O2 Ni1 . . 90.29(12)
N2 C7 N3 . . 121.21(17)
N2 C7 C8 . . 121.70(19)
N3 C7 C8 . . 117.09(18)
C2 C3 C4 . . 118.8(2)
C2 C3 H3A . . 120.6
C4 C3 H3A . . 120.6
C10 C11 N2 . . 123.7(2)
C10 C11 H11 . . 118.2
N2 C11 H11 . . 118.2
C8 C9 C10 . . 119.2(2)
C8 C9 H9 . . 120.4
C10 C9 H9 . . 120.4
C9 C8 C7 . . 119.6(2)
C9 C8 H8 . . 120.2
C7 C8 H8 . . 120.2
O3 C1 O2 . . 123.91(19)
O3 C1 O1 . . 123.26(18)
O2 C1 O1 . . 112.82(17)
O3 C1 Ni1 . . 175.00(15)
O2 C1 Ni1 . . 56.73(10)
O1 C1 Ni1 . . 56.26(9)
C3 C2 N1 . . 123.67(19)
C3 C2 H2 . . 118.2
N1 C2 H2 . . 118.2
C11 C10 C9 . . 118.4(2)
C11 C10 H10 . . 120.8
C9 C10 H10 . . 120.8
C4 C5 C6 . . 119.4(2)
C4 C5 H5 . . 120.3
C6 C5 H5 . . 120.3
C1 O3 Ni1 . 2_745 130.49(12)
H4A O4 H4B . . 110.1
H5A O5 H5B . . 109.8
H6A O6 H6B . . 110.2
C5 C4 C3 . . 118.9(2)
C5 C4 H4 . . 120.5
C3 C4 H4 . . 120.5

loop_
_geom_bond_atom_site_label_1
_geom_bond_atom_site_label_2
_geom_bond_site_symmetry_2
_geom_bond_distance
Ni1 N1 . 1.9718(17)
Ni1 O1 . 1.9769(13)
Ni1 N2 . 1.9770(16)
Ni1 O2 . 1.9877(14)
Ni1 O3 2_755 2.2988(14)
Ni1 C1 . 2.3772(19)
N2 C7 . 1.346(2)
N2 C11 . 1.360(3)
N3 C7 . 1.373(2)
N3 C6 . 1.379(2)
N3 H3 . 0.8600
O1 C1 . 1.297(2)
N1 C6 . 1.343(2)
N1 C2 . 1.360(2)
C6 C5 . 1.396(3)
O2 C1 . 1.294(2)
C7 C8 . 1.396(3)
C3 C2 . 1.357(3)
C3 C4 . 1.389(3)
C3 H3A . 0.9300
C11 C10 . 1.357(3)
C11 H11 . 0.9300
C9 C8 . 1.361(3)
C9 C10 . 1.395(3)
C9 H9 . 0.9300
C8 H8 . 0.9300
C1 O3 . 1.253(2)
C2 H2 . 0.9300
C10 H10 . 0.9300
C5 C4 . 1.366(3)
C5 H5 . 0.9300
O3 Ni1 2_745 2.2988(14)
O4 H4A . 0.8316
O4 H4B . 0.8353
O5 H5A . 0.8244
O5 H5B . 0.8446
O6 H6A . 0.8328
O6 H6B . 0.8352
C4 H4 . 0.9300

loop_
_geom_hbond_atom_site_label_D
_geom_hbond_atom_site_label_H
_geom_hbond_atom_site_label_A
_geom_hbond_site_symmetry_A
_geom_hbond_distance_DH
_geom_hbond_distance_HA
_geom_hbond_distance_DA
_geom_hbond_angle_DHA
N3 H3 O3 4_575 0.86 1.96 2.788(2) 161.1
O4 H4A O5 . 0.83 2.00 2.823(3) 171.0
O4 H4B O2 2_745 0.84 1.98 2.797(2) 165.3
O5 H5A O6 . 0.82 1.97 2.754(3) 158.4
O5 H5B O1 . 0.84 1.95 2.790(2) 170.8
O6 H6A O5 2_655 0.83 2.12 2.934(2) 164.0
O6 H6B O4 1_565 0.84 1.91 2.735(3) 171.3
